data_7014597
loop_
_publ_author_name
'Liu, Xiang Y.'
'Lokare, Kapil S.'
'Ganesh, Somesh K.'
'Gonzales, Jason M.'
'Oxgaard, Jonas'
'Goddard, 3rd, William A'
'Periana, Roy A.'

_publ_section_title
;
 Rhodium complexes bearing tetradentate diamine-bis(phenolate) ligands.
;
_journal_issue 1
_journal_name_full 'Dalton transactions (Cambridge, England : 2003)'
_journal_page_first 301
_journal_page_last 304
_journal_paper_doi 10.1039/c0dt00997k
_journal_volume 40
_journal_year 2011
_chemical_formula_sum 'C24 H27 Cl N2 O4 Rh'
_chemical_formula_weight 545.84
_chemical_name_systematic
; 
 ? 
;
_space_group_IT_number 2
_symmetry_cell_setting triclinic
_symmetry_space_group_name_Hall '-P 1'
_symmetry_space_group_name_H-M 'P -1'
_atom_sites_solution_hydrogens geom
_atom_sites_solution_primary direct
_atom_sites_solution_secondary difmap
_audit_creation_method SHELXL-97
_cell_angle_alpha 76.053(3)
_cell_angle_beta 77.247(3)
_cell_angle_gamma 81.376(3)
_cell_formula_units_Z 2
_cell_length_a 9.2566(18)
_cell_length_b 9.2615(18)
_cell_length_c 13.978(3)
_cell_measurement_reflns_used 2655
_cell_measurement_temperature 153(2)
_cell_measurement_theta_max 0.00
_cell_measurement_theta_min 0.00
_cell_volume 1128.4(4)
_computing_cell_refinement 'Bruker SMART'
_computing_data_collection 'Bruker SMART'
_computing_data_reduction 'Bruker SAINT'
_computing_molecular_graphics 'Bruker SHELXTL'
_computing_publication_material 'Bruker SHELXTL'
_computing_structure_refinement 'SHELXL-97 (Sheldrick, 1997)'
_computing_structure_solution 'SHELXS-97 (Sheldrick, 1990)'
_diffrn_ambient_temperature 153(2)
_diffrn_measured_fraction_theta_full 0.930
_diffrn_measured_fraction_theta_max 0.930
_diffrn_measurement_device_type 'CCD area detector'
_diffrn_measurement_method 'phi and omega scans'
_diffrn_radiation_monochromator graphite
_diffrn_radiation_source 'fine-focus sealed tube'
_diffrn_radiation_type MoK\a
_diffrn_radiation_wavelength 0.71073
_diffrn_reflns_av_R_equivalents 0.0315
_diffrn_reflns_av_sigmaI/netI 0.0845
_diffrn_reflns_limit_h_max 10
_diffrn_reflns_limit_h_min -11
_diffrn_reflns_limit_k_max 11
_diffrn_reflns_limit_k_min -11
_diffrn_reflns_limit_l_max 18
_diffrn_reflns_limit_l_min -17
_diffrn_reflns_number 6872
_diffrn_reflns_theta_full 27.54
_diffrn_reflns_theta_max 27.54
_diffrn_reflns_theta_min 1.53
_exptl_absorpt_coefficient_mu 0.909
_exptl_absorpt_correction_type none
_exptl_crystal_colour orange
_exptl_crystal_density_diffrn 1.607
_exptl_crystal_density_method 'not measured'
_exptl_crystal_F_000 558
_exptl_crystal_size_max 0.12
_exptl_crystal_size_mid 0.12
_exptl_crystal_size_min 0.03
_refine_diff_density_max 1.573
_refine_diff_density_min -2.497
_refine_diff_density_rms 0.253
_refine_ls_extinction_method none
_refine_ls_goodness_of_fit_ref 1.045
_refine_ls_hydrogen_treatment constr
_refine_ls_matrix_type full
_refine_ls_number_parameters 289
_refine_ls_number_reflns 4846
_refine_ls_number_restraints 0
_refine_ls_restrained_S_all 1.045
_refine_ls_R_factor_all 0.0970
_refine_ls_R_factor_gt 0.0684
_refine_ls_shift/su_max 0.034
_refine_ls_shift/su_mean 0.003
_refine_ls_structure_factor_coef Fsqd
_refine_ls_weighting_details 'calc w=1/[\s^2^(Fo^2^)+(0.1729P)^2^+0.0000P] where P=(Fo^2^+2Fc^2^)/3'
_refine_ls_weighting_scheme calc
_refine_ls_wR_factor_gt 0.1880
_refine_ls_wR_factor_ref 0.2514
_reflns_number_gt 3590
_reflns_number_total 4846
_reflns_threshold_expression >2sigma(I)
_cod_data_source_file C0DT00997K.TXT
_cod_data_source_block rhnnoom
_cod_depositor_comments
;
The following automatic conversions were performed:
'_symmetry_cell_setting' value 'Triclinic' changed to 'triclinic'
according to '/home/saulius/struct/CIF-dictionaries/cif_core.dic'
dictionary named 'cif_core.dic' version 2.4.1 from 2010-06-29.

Automatic conversion script
Id: cif_fix_enum 1555 2011-01-17 13:19:09Z saulius 
;
_cod_original_sg_symbol_H-M P-1
_cod_database_code 7014597

loop_
_symmetry_equiv_pos_as_xyz
'x, y, z'
'-x, -y, -z'

loop_
_atom_site_label
_atom_site_type_symbol
_atom_site_fract_x
_atom_site_fract_y
_atom_site_fract_z
_atom_site_U_iso_or_equiv
_atom_site_adp_type
_atom_site_occupancy
_atom_site_symmetry_multiplicity
_atom_site_calc_flag
_atom_site_refinement_flags
_atom_site_disorder_assembly
_atom_site_disorder_group
Rh1 Rh 0.78545(6) 0.59573(7) 0.61925(4) 0.0230(2) Uani 1 1 d . . .
Cl1 Cl 0.7139(2) 0.5617(2) 0.47323(14) 0.0285(4) Uani 1 1 d . . .
O1 O 0.8632(7) 0.6328(7) 0.7323(4) 0.0360(14) Uani 1 1 d . . .
O2 O 0.9878(6) 0.6637(8) 0.5340(4) 0.0386(15) Uani 1 1 d . . .
H2 H 1.0009 0.6426 0.4773 0.058 Uiso 1 1 calc R . .
O3 O 0.8829(6) 0.3893(6) 0.6392(4) 0.0284(12) Uani 1 1 d . . .
O4 O 0.0766(14) 0.8368(17) 0.6719(11) 0.134(5) Uani 1 1 d . . .
N1 N 0.5852(7) 0.5455(7) 0.7060(5) 0.0245(14) Uani 1 1 d . . .
N2 N 0.6822(7) 0.7981(7) 0.6062(4) 0.0247(14) Uani 1 1 d . . .
C1 C 0.4742(8) 0.6588(9) 0.6618(6) 0.0282(17) Uani 1 1 d . . .
H1A H 0.3793 0.6614 0.7110 0.034 Uiso 1 1 calc R . .
H1B H 0.4551 0.6326 0.6015 0.034 Uiso 1 1 calc R . .
C2 C 0.5314(10) 0.8070(10) 0.6341(6) 0.0330(19) Uani 1 1 d . . .
C3 C 0.4442(11) 0.9403(10) 0.6378(6) 0.039(2) Uani 1 1 d . . .
H3 H 0.3396 0.9421 0.6609 0.047 Uiso 1 1 calc R . .
C4 C 0.5133(14) 1.0751(10) 0.6063(6) 0.048(3) Uani 1 1 d . . .
H4 H 0.4561 1.1693 0.6064 0.058 Uiso 1 1 calc R . .
C5 C 0.6659(14) 1.0655(11) 0.5754(7) 0.050(3) Uani 1 1 d . . .
H5 H 0.7147 1.1543 0.5538 0.059 Uiso 1 1 calc R . .
C6 C 0.7480(12) 0.9296(11) 0.5756(7) 0.043(2) Uani 1 1 d . . .
H6 H 0.8530 0.9260 0.5540 0.051 Uiso 1 1 calc R . .
C7 C 0.8423(9) 0.5257(10) 0.8182(6) 0.0315(18) Uani 1 1 d . . .
C8 C 0.9641(10) 0.4577(13) 0.8644(7) 0.049(3) Uani 1 1 d . . .
C9 C 0.9373(11) 0.3465(15) 0.9516(7) 0.059(3) Uani 1 1 d . . .
H9 H 1.0183 0.2998 0.9834 0.071 Uiso 1 1 calc R . .
C10 C 0.7961(10) 0.3018(11) 0.9936(7) 0.041(2) Uani 1 1 d . . .
C11 C 0.6809(9) 0.3723(9) 0.9490(6) 0.0277(17) Uani 1 1 d . . .
H11 H 0.5833 0.3449 0.9781 0.033 Uiso 1 1 calc R . .
C12 C 0.7015(9) 0.4823(8) 0.8630(5) 0.0244(16) Uani 1 1 d . . .
C13 C 1.1183(12) 0.5060(19) 0.8183(8) 0.083(5) Uani 1 1 d . . .
H13A H 1.1891 0.4503 0.8602 0.125 Uiso 1 1 calc R . .
H13B H 1.1167 0.6133 0.8143 0.125 Uiso 1 1 calc R . .
H13C H 1.1488 0.4857 0.7507 0.125 Uiso 1 1 calc R . .
C14 C 0.7776(12) 0.1732(13) 1.0841(7) 0.053(3) Uani 1 1 d . . .
H14A H 0.6738 0.1784 1.1199 0.080 Uiso 1 1 calc R . .
H14B H 0.8430 0.1795 1.1290 0.080 Uiso 1 1 calc R . .
H14C H 0.8039 0.0783 1.0620 0.080 Uiso 1 1 calc R . .
C15 C 0.5732(9) 0.5615(9) 0.8130(6) 0.0273(17) Uani 1 1 d . . .
H15A H 0.5654 0.6692 0.8131 0.033 Uiso 1 1 calc R . .
H15B H 0.4799 0.5224 0.8539 0.033 Uiso 1 1 calc R . .
C16 C 0.5569(8) 0.3913(9) 0.7041(6) 0.0260(16) Uani 1 1 d . . .
H16A H 0.5564 0.3881 0.6338 0.031 Uiso 1 1 calc R . .
H16B H 0.4562 0.3725 0.7438 0.031 Uiso 1 1 calc R . .
C17 C 0.6665(8) 0.2662(8) 0.7437(5) 0.0208(14) Uani 1 1 d . . .
C18 C 0.6129(9) 0.1413(9) 0.8140(6) 0.0286(17) Uani 1 1 d . . .
H18 H 0.5085 0.1404 0.8377 0.034 Uiso 1 1 calc R . .
C19 C 0.7047(10) 0.0216(9) 0.8492(6) 0.0327(19) Uani 1 1 d . . .
C20 C 0.8559(12) 0.0268(12) 0.8168(8) 0.059(3) Uani 1 1 d . . .
H20 H 0.9211 -0.0553 0.8429 0.071 Uiso 1 1 calc R . .
C21 C 0.9172(10) 0.1477(11) 0.7473(7) 0.048(3) Uani 1 1 d . . .
C22 C 0.8221(9) 0.2708(9) 0.7093(6) 0.0292(17) Uani 1 1 d . . .
C23 C 0.6464(11) -0.1118(10) 0.9250(7) 0.043(2) Uani 1 1 d . . .
H23A H 0.5374 -0.1006 0.9368 0.065 Uiso 1 1 calc R . .
H23B H 0.6793 -0.1192 0.9882 0.065 Uiso 1 1 calc R . .
H23C H 0.6846 -0.2027 0.8995 0.065 Uiso 1 1 calc R . .
C24 C 1.0833(16) 0.1576(17) 0.7144(11) 0.081(4) Uiso 1 1 d . . .
H24A H 1.1146 0.1472 0.6445 0.122 Uiso 1 1 calc R . .
H24B H 1.1363 0.0773 0.7574 0.122 Uiso 1 1 calc R . .
H24C H 1.1066 0.2547 0.7200 0.122 Uiso 1 1 calc R . .

loop_
_atom_site_aniso_label
_atom_site_aniso_U_11
_atom_site_aniso_U_22
_atom_site_aniso_U_33
_atom_site_aniso_U_23
_atom_site_aniso_U_13
_atom_site_aniso_U_12
Rh1 0.0152(4) 0.0320(4) 0.0212(3) -0.0052(2) -0.0004(2) -0.0058(2)
Cl1 0.0208(10) 0.0415(11) 0.0239(9) -0.0106(8) -0.0026(7) -0.0025(8)
O1 0.036(3) 0.049(4) 0.024(3) 0.005(3) -0.007(2) -0.024(3)
O2 0.021(3) 0.066(4) 0.028(3) -0.016(3) 0.011(2) -0.018(3)
O3 0.014(3) 0.032(3) 0.030(3) 0.005(2) -0.004(2) 0.010(2)
O4 0.106(10) 0.158(13) 0.146(12) -0.035(10) -0.019(9) -0.044(9)
N1 0.019(3) 0.033(3) 0.024(3) -0.013(3) 0.000(2) -0.003(3)
N2 0.030(4) 0.025(3) 0.018(3) 0.005(2) -0.017(3) 0.006(3)
C1 0.020(4) 0.036(4) 0.026(4) -0.007(3) -0.001(3) 0.000(3)
C2 0.038(5) 0.041(5) 0.024(4) -0.017(4) 0.000(3) -0.005(4)
C3 0.049(6) 0.038(5) 0.029(4) -0.014(4) -0.009(4) 0.012(4)
C4 0.088(9) 0.037(5) 0.025(4) -0.009(4) -0.032(5) 0.012(5)
C5 0.077(8) 0.039(5) 0.042(5) -0.012(4) -0.021(5) -0.018(5)
C6 0.061(7) 0.044(5) 0.028(4) -0.007(4) -0.009(4) -0.024(5)
C7 0.029(4) 0.046(5) 0.020(4) -0.005(3) -0.003(3) -0.012(4)
C8 0.026(5) 0.088(8) 0.030(5) 0.004(5) -0.009(4) -0.016(5)
C9 0.023(5) 0.116(10) 0.030(5) 0.006(5) -0.009(4) -0.011(5)
C10 0.030(5) 0.060(6) 0.028(4) 0.001(4) -0.009(4) 0.001(4)
C11 0.024(4) 0.037(4) 0.023(4) -0.009(3) -0.003(3) -0.006(3)
C12 0.026(4) 0.028(4) 0.020(4) -0.004(3) -0.007(3) -0.002(3)
C13 0.032(6) 0.171(15) 0.039(6) 0.014(7) -0.014(5) -0.038(8)
C14 0.045(6) 0.070(7) 0.036(5) 0.004(5) -0.004(4) -0.007(5)
C15 0.026(4) 0.032(4) 0.023(4) -0.009(3) -0.001(3) 0.000(3)
C16 0.019(4) 0.032(4) 0.029(4) -0.009(3) 0.000(3) -0.008(3)
C17 0.016(4) 0.025(4) 0.019(3) -0.003(3) -0.002(3) -0.002(3)
C18 0.024(4) 0.031(4) 0.032(4) -0.010(3) 0.000(3) -0.008(3)
C19 0.035(5) 0.028(4) 0.026(4) 0.006(3) -0.004(3) 0.003(3)
C20 0.044(6) 0.058(7) 0.052(6) 0.005(5) 0.016(5) 0.006(5)
C21 0.023(5) 0.049(6) 0.047(6) 0.022(4) 0.002(4) 0.013(4)
C22 0.023(4) 0.038(4) 0.021(4) -0.005(3) 0.004(3) 0.000(3)
C23 0.048(6) 0.033(5) 0.039(5) -0.003(4) 0.003(4) 0.005(4)

loop_
_atom_type_symbol
_atom_type_description
_atom_type_scat_dispersion_real
_atom_type_scat_dispersion_imag
_atom_type_scat_source
C C 0.0033 0.0016 'International Tables Vol C Tables 4.2.6.8 and 6.1.1.4'
H H 0.0000 0.0000 'International Tables Vol C Tables 4.2.6.8 and 6.1.1.4'
N N 0.0061 0.0033 'International Tables Vol C Tables 4.2.6.8 and 6.1.1.4'
O O 0.0106 0.0060 'International Tables Vol C Tables 4.2.6.8 and 6.1.1.4'
Cl Cl 0.1484 0.1585 'International Tables Vol C Tables 4.2.6.8 and 6.1.1.4'
Rh Rh -1.1178 0.9187 'International Tables Vol C Tables 4.2.6.8 and 6.1.1.4'

loop_
_geom_angle_atom_site_label_1
_geom_angle_atom_site_label_2
_geom_angle_atom_site_label_3
_geom_angle
_geom_angle_site_symmetry_1
_geom_angle_site_symmetry_3
_geom_angle_publ_flag
N2 Rh1 O3 177.1(2) . . ?
N2 Rh1 O1 87.7(3) . . ?
O3 Rh1 O1 91.1(2) . . ?
N2 Rh1 N1 81.2(3) . . ?
O3 Rh1 N1 96.3(2) . . ?
O1 Rh1 N1 93.6(2) . . ?
N2 Rh1 O2 94.9(3) . . ?
O3 Rh1 O2 87.6(2) . . ?
O1 Rh1 O2 83.8(2) . . ?
N1 Rh1 O2 175.4(2) . . ?
N2 Rh1 Cl1 92.18(18) . . ?
O3 Rh1 Cl1 89.32(17) . . ?
O1 Rh1 Cl1 174.26(17) . . ?
N1 Rh1 Cl1 92.05(18) . . ?
O2 Rh1 Cl1 90.53(17) . . ?
C7 O1 Rh1 115.1(5) . . ?
C22 O3 Rh1 123.8(4) . . ?
C1 N1 C16 110.8(6) . . ?
C1 N1 C15 107.2(6) . . ?
C16 N1 C15 110.8(6) . . ?
C1 N1 Rh1 105.5(5) . . ?
C16 N1 Rh1 110.4(4) . . ?
C15 N1 Rh1 112.0(5) . . ?
C2 N2 C6 117.8(7) . . ?
C2 N2 Rh1 115.9(6) . . ?
C6 N2 Rh1 126.3(6) . . ?
N1 C1 C2 109.3(7) . . ?
N2 C2 C3 122.8(8) . . ?
N2 C2 C1 112.5(7) . . ?
C3 C2 C1 124.7(8) . . ?
C2 C3 C4 118.8(9) . . ?
C5 C4 C3 118.1(8) . . ?
C6 C5 C4 120.8(9) . . ?
C5 C6 N2 121.7(10) . . ?
O1 C7 C12 120.9(7) . . ?
O1 C7 C8 120.3(8) . . ?
C12 C7 C8 118.7(8) . . ?
C9 C8 C7 118.1(9) . . ?
C9 C8 C13 122.2(9) . . ?
C7 C8 C13 119.7(9) . . ?
C10 C9 C8 122.1(9) . . ?
C11 C10 C9 118.3(9) . . ?
C11 C10 C14 122.6(9) . . ?
C9 C10 C14 119.1(8) . . ?
C10 C11 C12 121.8(8) . . ?
C11 C12 C7 120.9(7) . . ?
C11 C12 C15 122.0(7) . . ?
C7 C12 C15 117.1(7) . . ?
C12 C15 N1 115.2(6) . . ?
N1 C16 C17 115.8(6) . . ?
C18 C17 C22 119.6(7) . . ?
C18 C17 C16 119.0(7) . . ?
C22 C17 C16 121.3(7) . . ?
C19 C18 C17 122.2(8) . . ?
C18 C19 C20 118.2(8) . . ?
C18 C19 C23 121.9(8) . . ?
C20 C19 C23 119.8(8) . . ?
C19 C20 C21 122.7(9) . . ?
C20 C21 C22 119.2(9) . . ?
C20 C21 C24 123.2(9) . . ?
C22 C21 C24 117.5(9) . . ?
O3 C22 C21 119.1(7) . . ?
O3 C22 C17 122.8(7) . . ?
C21 C22 C17 118.1(7) . . ?

loop_
_geom_bond_atom_site_label_1
_geom_bond_atom_site_label_2
_geom_bond_distance
_geom_bond_site_symmetry_2
_geom_bond_publ_flag
Rh1 N2 1.958(6) . ?
Rh1 O3 1.971(5) . ?
Rh1 O1 1.992(6) . ?
Rh1 N1 2.029(6) . ?
Rh1 O2 2.081(5) . ?
Rh1 Cl1 2.3821(19) . ?
O1 C7 1.358(10) . ?
O3 C22 1.380(10) . ?
N1 C1 1.478(10) . ?
N1 C16 1.498(10) . ?
N1 C15 1.516(9) . ?
N2 C2 1.360(11) . ?
N2 C6 1.376(11) . ?
C1 C2 1.478(12) . ?
C2 C3 1.375(11) . ?
C3 C4 1.418(14) . ?
C4 C5 1.379(15) . ?
C5 C6 1.369(14) . ?
C7 C12 1.389(11) . ?
C7 C8 1.413(12) . ?
C8 C9 1.395(14) . ?
C8 C13 1.517(14) . ?
C9 C10 1.390(13) . ?
C10 C11 1.357(12) . ?
C10 C14 1.512(13) . ?
C11 C12 1.374(11) . ?
C12 C15 1.514(10) . ?
C16 C17 1.505(10) . ?
C17 C18 1.399(11) . ?
C17 C22 1.418(10) . ?
C18 C19 1.353(11) . ?
C19 C20 1.377(14) . ?
C19 C23 1.503(12) . ?
C20 C21 1.393(14) . ?
C21 C22 1.404(11) . ?
C21 C24 1.515(17) . ?
